data_7156792
loop_
_publ_author_name
'Hori, Hiroto'
'Arai, Shigeru'
'Nishida, Atsushi'

_publ_section_title
;
 Cobalt-catalyzed cyclization with the introduction of cyano, acyl and
 aminoalkyl groups.
;
_journal_issue 19
_journal_name_full 'Organic &amp; biomolecular chemistry'
_journal_page_first 4783
_journal_page_last 4788
_journal_paper_doi 10.1039/c9ob00637k
_journal_volume 17
_journal_year 2019
_chemical_formula_moiety 'C9 H13 N3 O5 S'
_chemical_formula_sum 'C9 H13 N3 O5 S'
_chemical_formula_weight 275.28
_space_group_crystal_system monoclinic
_space_group_IT_number 14
_space_group_name_Hall '-P 2ybc'
_space_group_name_H-M_alt 'P 1 21/c 1'
_symmetry_space_group_name_Hall '-P 2ybc'
_symmetry_space_group_name_H-M 'P 1 21/c 1'
_atom_sites_solution_hydrogens geom
_atom_sites_solution_primary direct
_atom_sites_solution_secondary difmap
_audit_update_record
;
2019-02-12 deposited with the CCDC.    2019-04-18 downloaded from the CCDC.
;
_cell_angle_alpha 90.0000
_cell_angle_beta 105.3236(7)
_cell_angle_gamma 90.0000
_cell_formula_units_Z 10
_cell_length_a 11.9791(2)
_cell_length_b 13.0772(2)
_cell_length_c 22.8452(4)
_cell_measurement_reflns_used 30704
_cell_measurement_temperature 93
_cell_measurement_theta_max 68.23
_cell_measurement_theta_min 3.38
_cell_volume 3451.54(10)
_computing_cell_refinement 'RAPID AUTO'
_computing_data_collection 'RAPID AUTO (Rigaku, ????)'
_computing_data_reduction 'RAPID AUTO'
_computing_molecular_graphics 'CrystalStructure 4.2.2'
_computing_publication_material 'CrystalStructure 4.2.2 (Rigaku, 2016)'
_computing_structure_refinement 'SHELXL97 (Sheldrick, 2008)'
_computing_structure_solution 'Il Milione (Burla, et al., 2007)'
_diffrn_ambient_temperature 93
_diffrn_detector_area_resol_mean 10.000
_diffrn_measured_fraction_theta_full 0.985
_diffrn_measured_fraction_theta_max 0.985
_diffrn_measurement_device_type 'Rigaku R-AXIS RAPID'
_diffrn_measurement_method \w
_diffrn_radiation_type 'Cu K\a'
_diffrn_radiation_wavelength 1.54187
_diffrn_reflns_av_R_equivalents 0.1035
_diffrn_reflns_Laue_measured_fraction_full 0.000
_diffrn_reflns_Laue_measured_fraction_max 0.000
_diffrn_reflns_limit_h_max 13
_diffrn_reflns_limit_h_min -13
_diffrn_reflns_limit_k_max 14
_diffrn_reflns_limit_k_min -15
_diffrn_reflns_limit_l_max 27
_diffrn_reflns_limit_l_min -26
_diffrn_reflns_number 35955
_diffrn_reflns_point_group_measured_fraction_full 0.000
_diffrn_reflns_point_group_measured_fraction_max 0.000
_diffrn_reflns_theta_full 68.230
_diffrn_reflns_theta_max 68.230
_diffrn_reflns_theta_min 3.826
_diffrn_standards_number 0
_exptl_absorpt_coefficient_mu 2.269
_exptl_absorpt_correction_T_max 0.506
_exptl_absorpt_correction_T_min 0.325
_exptl_absorpt_correction_type multi-scan
_exptl_absorpt_process_details 'ABSCOR (Rigaku, 1995)'
_exptl_crystal_colour colorless
_exptl_crystal_density_diffrn 1.324
_exptl_crystal_density_method 'not measured'
_exptl_crystal_description platelet
_exptl_crystal_F_000 1440.00
_exptl_crystal_recrystallization_method 'Re-crystallisation from solvent'
_exptl_crystal_size_max 0.300
_exptl_crystal_size_mid 0.300
_exptl_crystal_size_min 0.300
_refine_diff_density_max 1.00
_refine_diff_density_min -0.62
_refine_ls_extinction_method none
_refine_ls_goodness_of_fit_ref 1.043
_refine_ls_hydrogen_treatment constr
_refine_ls_number_parameters 415
_refine_ls_number_reflns 6239
_refine_ls_number_restraints 0
_refine_ls_R_factor_all 0.0912
_refine_ls_R_factor_gt 0.0714
_refine_ls_shift/su_max 0.000
_refine_ls_structure_factor_coef Fsqd
_refine_ls_weighting_details 'w = 1/[\s^2^(Fo^2^)+(0.0812P)^2^+3.4199P] where P=(Fo^2^+2Fc^2^)/3'
_refine_ls_weighting_scheme calc
_refine_ls_wR_factor_gt 0.1690
_refine_ls_wR_factor_ref 0.1839
_reflns_number_gt 4664
_reflns_number_total 6239
_reflns_threshold_expression F^2^>2.0\s(F^2^)
_cod_data_source_file c9ob00637k2.cif
_cod_data_source_block 161005hori
_cod_depositor_comments 'Adding full bibliography for 7156792--7156796.cif.'
_cod_original_cell_volume 3451.53(11)
_cod_database_code 7156792

loop_
_space_group_symop_id
_space_group_symop_operation_xyz
1 +X,+Y,+Z
2 -X,1/2+Y,1/2-Z
3 -X,-Y,-Z
4 +X,-1/2-Y,-1/2+Z

loop_
_atom_site_label
_atom_site_type_symbol
_atom_site_fract_x
_atom_site_fract_y
_atom_site_fract_z
_atom_site_U_iso_or_equiv
_atom_site_adp_type
_atom_site_occupancy
_atom_site_symmetry_multiplicity
_atom_site_calc_flag
_atom_site_refinement_flags
S3 S 0.51673(7) 0.01787(6) 0.79267(4) 0.0291(2) Uani 1 1 d .
S46 S 0.00352(7) 0.03570(6) 0.77086(3) 0.0237(2) Uani 1 1 d .
O1 O 0.1141(2) -0.00160(19) 0.76738(10) 0.0334(6) Uani 1 1 d .
O2 O 0.5139(2) 0.12769(17) 0.79367(11) 0.0377(6) Uani 1 1 d .
O10 O 0.6247(2) -0.0340(2) 0.79807(11) 0.0423(7) Uani 1 1 d .
O47 O -0.0149(2) 0.14408(16) 0.77293(10) 0.0325(6) Uani 1 1 d .
N5 N 0.4284(3) -0.0178(2) 0.72958(12) 0.0279(6) Uani 1 1 d .
N6 N -0.0916(2) -0.00843(19) 0.71144(11) 0.0218(6) Uani 1 1 d .
N7 N -0.0006(3) -0.1016(2) 0.54602(13) 0.0378(7) Uani 1 1 d .
N12 N -0.3865(3) -0.1125(2) 0.49229(14) 0.0405(8) Uani 1 1 d .
C4 C -0.1153(3) 0.0216(2) 0.85713(14) 0.0258(7) Uani 1 1 d .
H4 H -0.1607 0.0765 0.8363 0.031 Uiso 1 1 calc R
C8 C 0.3762(3) 0.0236(2) 0.86962(15) 0.0274(7) Uani 1 1 d .
H8 H 0.3397 0.0808 0.8468 0.033 Uiso 1 1 calc R
C9 C -0.0253(3) -0.0180(2) 0.83648(13) 0.0213(7) Uani 1 1 d .
C11 C 0.4653(3) -0.0276(2) 0.85336(14) 0.0253(7) Uani 1 1 d .
C13 C -0.2705(3) -0.0567(2) 0.64680(14) 0.0229(7) Uani 1 1 d .
H13 H -0.3543 -0.0681 0.6440 0.028 Uiso 1 1 calc R
C14 C 0.0408(3) -0.0986(2) 0.86675(14) 0.0267(7) Uani 1 1 d .
H14 H 0.1014 -0.1265 0.8520 0.032 Uiso 1 1 calc R
C15 C 0.5159(3) -0.1133(2) 0.88555(15) 0.0311(8) Uani 1 1 d .
H15 H 0.5750 -0.1494 0.8735 0.037 Uiso 1 1 calc R
C16 C -0.0722(3) -0.0988(2) 0.94050(14) 0.0284(8) Uani 1 1 d .
C17 C -0.2181(3) 0.0168(2) 0.69975(14) 0.0244(7) Uani 1 1 d .
H17 H -0.2448 -0.0047 0.7358 0.029 Uiso 1 1 calc R
C18 C 0.0175(3) -0.1382(2) 0.91877(15) 0.0296(8) Uani 1 1 d .
H18 H 0.0633 -0.1928 0.9398 0.036 Uiso 1 1 calc R
C19 C -0.2022(3) -0.1566(2) 0.66716(14) 0.0232(7) Uani 1 1 d .
C21 C -0.1383(3) -0.0199(3) 0.90849(15) 0.0300(8) Uani 1 1 d .
H21 H -0.2009 0.0064 0.9221 0.036 Uiso 1 1 calc R
C22 C -0.0786(3) -0.1180(2) 0.69545(14) 0.0241(7) Uani 1 1 d .
H22A H -0.0411 -0.1580 0.7322 0.029 Uiso 1 1 calc R
H22B H -0.0311 -0.1236 0.6661 0.029 Uiso 1 1 calc R
C23 C 0.2443(3) -0.0358(2) 0.65978(14) 0.0255(7) Uani 1 1 d .
H23 H 0.1858 -0.0550 0.6820 0.031 Uiso 1 1 calc R
C24 C -0.3289(3) -0.0720(2) 0.53387(15) 0.0300(8) Uani 1 1 d .
C25 C 0.3188(3) -0.1327(2) 0.65770(15) 0.0246(7) Uani 1 1 d .
C26 C 0.0781(3) -0.0530(2) 0.56929(14) 0.0277(7) Uani 1 1 d .
C27 C 0.3417(3) -0.0100(3) 0.91944(15) 0.0303(8) Uani 1 1 d .
H27 H 0.2814 0.0251 0.9310 0.036 Uiso 1 1 calc R
C28 C 0.1783(3) 0.0107(2) 0.59926(14) 0.0280(7) Uani 1 1 d .
H28 H 0.2316 0.0149 0.5722 0.034 Uiso 1 1 calc R
C29 C -0.2572(3) -0.0135(2) 0.58566(14) 0.0267(7) Uani 1 1 d .
H29 H -0.1743 -0.0205 0.5852 0.032 Uiso 1 1 calc R
C30 C -0.2487(3) -0.2101(2) 0.71583(15) 0.0313(8) Uani 1 1 d .
H30A H -0.3257 -0.2381 0.6971 0.038 Uiso 1 1 calc R
H30B H -0.2538 -0.1606 0.7472 0.038 Uiso 1 1 calc R
H30C H -0.1962 -0.2657 0.7342 0.038 Uiso 1 1 calc R
C31 C -0.2490(3) 0.1283(2) 0.68663(16) 0.0316(8) Uani 1 1 d .
H31A H -0.3319 0.1382 0.6843 0.038 Uiso 1 1 calc R
H31B H -0.2035 0.1704 0.7207 0.038 Uiso 1 1 calc R
C32 C 0.4013(3) -0.1284(2) 0.72129(15) 0.0306(8) Uani 1 1 d .
H32A H 0.3634 -0.1537 0.7521 0.037 Uiso 1 1 calc R
H32B H 0.4720 -0.1691 0.7237 0.037 Uiso 1 1 calc R
C33 C 0.3935(3) -0.0943(3) 0.95315(15) 0.0314(8) Uani 1 1 d .
C34 C 0.3271(3) 0.0439(2) 0.69965(15) 0.0268(7) Uani 1 1 d .
H34 H 0.2905 0.0714 0.7310 0.032 Uiso 1 1 calc R
C35 C -0.0971(4) -0.1409(3) 0.99736(15) 0.0393(9) Uani 1 1 d .
H35A H -0.1757 -0.1691 0.9874 0.047 Uiso 1 1 calc R
H35B H -0.0906 -0.0859 1.0272 0.047 Uiso 1 1 calc R
H35C H -0.0413 -0.1949 1.0143 0.047 Uiso 1 1 calc R
C36 C 0.3556(3) 0.1326(2) 0.66262(15) 0.0327(8) Uani 1 1 d .
H36A H 0.4084 0.1807 0.6901 0.039 Uiso 1 1 calc R
H36B H 0.3962 0.1059 0.6333 0.039 Uiso 1 1 calc R
C37 C -0.2030(3) -0.2339(2) 0.61670(14) 0.0272(7) Uani 1 1 d .
H37A H -0.1550 -0.2929 0.6338 0.033 Uiso 1 1 calc R
H37B H -0.1721 -0.2016 0.5856 0.033 Uiso 1 1 calc R
H37C H -0.2826 -0.2566 0.5984 0.033 Uiso 1 1 calc R
C38 C 0.2472(3) 0.1894(2) 0.62850(16) 0.0375(9) Uani 1 1 d .
H38A H 0.2611 0.2206 0.5916 0.045 Uiso 1 1 calc R
H38B H 0.2317 0.2454 0.6544 0.045 Uiso 1 1 calc R
C39 C 0.4801(3) -0.1458(3) 0.93516(16) 0.0358(9) Uani 1 1 d .
H39 H 0.5152 -0.2042 0.9572 0.043 Uiso 1 1 calc R
C40 C 0.3872(3) -0.1289(3) 0.61056(15) 0.0347(8) Uani 1 1 d .
H40A H 0.4491 -0.1801 0.6203 0.042 Uiso 1 1 calc R
H40B H 0.4212 -0.0607 0.6105 0.042 Uiso 1 1 calc R
H40C H 0.3357 -0.1433 0.5704 0.042 Uiso 1 1 calc R
C41 C -0.2261(3) 0.1656(2) 0.62813(16) 0.0345(8) Uani 1 1 d .
H41A H -0.1421 0.1620 0.6314 0.041 Uiso 1 1 calc R
H41B H -0.2508 0.2378 0.6211 0.041 Uiso 1 1 calc R
C42 C -0.2919(3) 0.1004(2) 0.57519(16) 0.0357(9) Uani 1 1 d .
H42A H -0.2750 0.1246 0.5374 0.043 Uiso 1 1 calc R
H42B H -0.3761 0.1077 0.5704 0.043 Uiso 1 1 calc R
C43 C 0.1386(3) 0.1195(2) 0.60972(15) 0.0305(8) Uani 1 1 d .
H43A H 0.0977 0.1189 0.6421 0.037 Uiso 1 1 calc R
H43B H 0.0848 0.1457 0.5721 0.037 Uiso 1 1 calc R
C44 C 0.2452(3) -0.2299(2) 0.64871(17) 0.0343(8) Uani 1 1 d .
H44A H 0.2076 -0.2392 0.6054 0.041 Uiso 1 1 calc R
H44B H 0.1860 -0.2238 0.6710 0.041 Uiso 1 1 calc R
H44C H 0.2947 -0.2890 0.6639 0.041 Uiso 1 1 calc R
C45 C 0.3564(4) -0.1290(3) 1.00793(16) 0.0444(10) Uani 1 1 d .
H45A H 0.4232 -0.1282 1.0436 0.053 Uiso 1 1 calc R
H45B H 0.3254 -0.1986 1.0012 0.053 Uiso 1 1 calc R
H45C H 0.2966 -0.0828 1.0146 0.053 Uiso 1 1 calc R

loop_
_atom_site_aniso_label
_atom_site_aniso_U_11
_atom_site_aniso_U_22
_atom_site_aniso_U_33
_atom_site_aniso_U_23
_atom_site_aniso_U_13
_atom_site_aniso_U_12
S3 0.0276(5) 0.0311(5) 0.0290(5) -0.0006(3) 0.0084(4) -0.0053(3)
S46 0.0247(5) 0.0252(4) 0.0206(4) -0.0010(3) 0.0049(3) -0.0066(3)
O1 0.0228(13) 0.0505(15) 0.0270(12) -0.0012(11) 0.0068(10) -0.0067(11)
O2 0.0447(16) 0.0272(13) 0.0363(14) -0.0020(10) 0.0025(12) -0.0173(11)
O10 0.0268(15) 0.0632(18) 0.0388(15) 0.0009(12) 0.0121(12) 0.0012(12)
O47 0.0456(16) 0.0206(12) 0.0275(12) 0.0001(9) 0.0029(11) -0.0104(10)
N5 0.0386(18) 0.0243(14) 0.0211(14) -0.0019(11) 0.0084(12) -0.0046(12)
N6 0.0195(14) 0.0233(13) 0.0217(13) -0.0023(11) 0.0038(11) -0.0032(11)
N7 0.0397(19) 0.0373(17) 0.0307(16) 0.0078(13) -0.0006(14) -0.0079(15)
N12 0.047(2) 0.0393(18) 0.0296(17) -0.0024(14) 0.0001(15) -0.0045(15)
C4 0.0261(18) 0.0255(17) 0.0242(16) -0.0008(13) 0.0040(14) 0.0039(13)
C8 0.0287(19) 0.0252(17) 0.0277(17) 0.0012(13) 0.0062(14) 0.0071(14)
C9 0.0207(17) 0.0235(16) 0.0180(15) -0.0011(12) 0.0024(13) -0.0037(12)
C11 0.0278(19) 0.0223(16) 0.0244(17) -0.0029(12) 0.0045(14) -0.0048(13)
C13 0.0231(18) 0.0209(16) 0.0239(16) -0.0004(12) 0.0045(13) -0.0010(13)
C14 0.0262(18) 0.0259(17) 0.0272(17) -0.0018(13) 0.0057(14) 0.0050(14)
C15 0.035(2) 0.0249(17) 0.0304(19) -0.0044(14) 0.0034(15) 0.0067(15)
C16 0.039(2) 0.0231(16) 0.0222(17) -0.0036(13) 0.0061(15) -0.0072(14)
C17 0.0252(18) 0.0229(16) 0.0234(16) -0.0031(13) 0.0034(14) -0.0006(13)
C18 0.037(2) 0.0219(16) 0.0276(18) 0.0037(13) 0.0045(15) 0.0021(14)
C19 0.0286(18) 0.0201(15) 0.0207(16) 0.0012(12) 0.0058(13) 0.0022(13)
C21 0.033(2) 0.0320(18) 0.0268(18) -0.0045(14) 0.0105(15) 0.0013(15)
C22 0.0267(18) 0.0239(16) 0.0206(16) -0.0037(12) 0.0044(13) 0.0013(13)
C23 0.0291(19) 0.0241(16) 0.0240(17) -0.0009(13) 0.0082(14) -0.0007(14)
C24 0.036(2) 0.0269(17) 0.0237(18) 0.0029(14) 0.0020(15) -0.0038(15)
C25 0.0232(18) 0.0199(15) 0.0286(17) 0.0003(13) 0.0034(14) 0.0003(13)
C26 0.035(2) 0.0256(17) 0.0207(16) 0.0030(13) 0.0034(15) 0.0054(15)
C27 0.0290(19) 0.0307(18) 0.0305(18) -0.0057(14) 0.0067(15) 0.0022(15)
C28 0.0297(19) 0.0258(17) 0.0254(17) -0.0023(13) 0.0017(14) 0.0007(14)
C29 0.0304(19) 0.0224(16) 0.0225(16) 0.0006(13) -0.0013(14) -0.0032(14)
C30 0.037(2) 0.0248(17) 0.036(2) 0.0061(14) 0.0168(16) -0.0016(15)
C31 0.033(2) 0.0217(16) 0.036(2) -0.0068(14) 0.0022(15) 0.0014(14)
C32 0.044(2) 0.0201(16) 0.0274(18) -0.0008(13) 0.0084(16) -0.0014(15)
C33 0.040(2) 0.0272(17) 0.0242(17) -0.0040(14) 0.0032(15) -0.0044(15)
C34 0.0290(19) 0.0261(17) 0.0244(17) -0.0029(13) 0.0058(14) -0.0026(14)
C35 0.059(3) 0.035(2) 0.0254(19) 0.0015(15) 0.0141(18) -0.0114(18)
C36 0.046(2) 0.0242(17) 0.0272(18) -0.0017(14) 0.0081(16) -0.0105(16)
C37 0.0327(19) 0.0196(15) 0.0273(18) -0.0013(13) 0.0046(14) -0.0008(14)
C38 0.056(3) 0.0211(17) 0.0301(19) -0.0028(14) 0.0016(17) -0.0024(16)
C39 0.050(2) 0.0232(17) 0.0298(19) 0.0033(14) 0.0028(17) 0.0043(16)
C40 0.036(2) 0.040(2) 0.0289(19) -0.0091(15) 0.0089(16) -0.0010(16)
C41 0.040(2) 0.0198(16) 0.036(2) 0.0024(14) -0.0027(16) -0.0009(15)
C42 0.045(2) 0.0236(17) 0.0310(19) 0.0052(14) -0.0035(16) -0.0034(16)
C43 0.036(2) 0.0236(17) 0.0277(18) 0.0005(13) 0.0016(15) 0.0050(14)
C44 0.033(2) 0.0215(17) 0.044(2) -0.0029(15) 0.0031(16) -0.0006(15)
C45 0.060(3) 0.045(2) 0.028(2) -0.0011(17) 0.0113(19) -0.011(2)

loop_
_atom_type_symbol
_atom_type_description
_atom_type_scat_dispersion_real
_atom_type_scat_dispersion_imag
_atom_type_scat_source
C C 0.0181 0.0091
;
International Tables for Crystallography
(Vol. C, Tables 4.2.6.8 and 6.1.1.4)
;
H H 0.0000 0.0000
;
International Tables for Crystallography
(Vol. C, Table 6.1.1.4)
;
O O 0.0492 0.0322
;
International Tables for Crystallography
(Vol. C, Tables 4.2.6.8 and 6.1.1.4)
;
N N 0.0311 0.0180
;
International Tables for Crystallography
(Vol. C, Tables 4.2.6.8 and 6.1.1.4)
;
S S 0.3331 0.5567
;
International Tables for Crystallography
(Vol. C, Tables 4.2.6.8 and 6.1.1.4)
;

loop_
_geom_angle_atom_site_label_1
_geom_angle_atom_site_label_2
_geom_angle_atom_site_label_3
_geom_angle
O10 S3 O2 119.66(16)
O10 S3 N5 107.64(15)
O2 S3 N5 106.88(14)
O10 S3 C11 105.51(16)
O2 S3 C11 108.06(15)
N5 S3 C11 108.76(15)
O1 S46 O47 119.30(15)
O1 S46 N6 106.62(14)
O47 S46 N6 107.29(14)
O1 S46 C9 107.55(15)
O47 S46 C9 107.31(14)
N6 S46 C9 108.38(14)
C34 N5 C32 110.5(3)
C34 N5 S3 121.6(2)
C32 N5 S3 117.7(2)
C22 N6 C17 109.4(2)
C22 N6 S46 116.6(2)
C17 N6 S46 121.3(2)
C21 C4 C9 119.3(3)
C21 C4 H4 120.4
C9 C4 H4 120.4
C27 C8 C11 119.0(3)
C27 C8 H8 120.5
C11 C8 H8 120.5
C4 C9 C14 120.4(3)
C4 C9 S46 118.9(2)
C14 C9 S46 120.7(2)
C15 C11 C8 120.4(3)
C15 C11 S3 119.6(3)
C8 C11 S3 120.0(2)
C17 C13 C19 102.5(2)
C17 C13 C29 111.2(3)
C19 C13 C29 114.0(3)
C17 C13 H13 109.6
C19 C13 H13 109.6
C29 C13 H13 109.6
C9 C14 C18 119.5(3)
C9 C14 H14 120.3
C18 C14 H14 120.3
C39 C15 C11 119.7(3)
C39 C15 H15 120.1
C11 C15 H15 120.1
C21 C16 C18 118.2(3)
C21 C16 C35 120.6(3)
C18 C16 C35 121.1(3)
N6 C17 C31 115.3(3)
N6 C17 C13 100.6(2)
C31 C17 C13 114.7(3)
N6 C17 H17 108.6
C31 C17 H17 108.6
C13 C17 H17 108.6
C14 C18 C16 120.9(3)
C14 C18 H18 119.5
C16 C18 H18 119.5
C37 C19 C22 110.3(3)
C37 C19 C30 108.2(3)
C22 C19 C30 109.8(3)
C37 C19 C13 115.7(3)
C22 C19 C13 102.9(2)
C30 C19 C13 109.8(3)
C4 C21 C16 121.7(3)
C4 C21 H21 119.2
C16 C21 H21 119.2
N6 C22 C19 105.4(2)
N6 C22 H22A 110.7
C19 C22 H22A 110.7
N6 C22 H22B 110.7
C19 C22 H22B 110.7
H22A C22 H22B 108.8
C28 C23 C34 111.1(3)
C28 C23 C25 117.4(3)
C34 C23 C25 106.3(3)
C28 C23 H23 107.2
C34 C23 H23 107.2
C25 C23 H23 107.2
N12 C24 C29 176.4(4)
C40 C25 C32 109.8(3)
C40 C25 C44 109.4(3)
C32 C25 C44 111.3(3)
C40 C25 C23 114.6(3)
C32 C25 C23 99.9(2)
C44 C25 C23 111.4(3)
N7 C26 C28 179.1(4)
C8 C27 C33 121.4(3)
C8 C27 H27 119.3
C33 C27 H27 119.3
C26 C28 C23 111.0(3)
C26 C28 C43 110.4(3)
C23 C28 C43 109.6(3)
C26 C28 H28 108.6
C23 C28 H28 108.6
C43 C28 H28 108.6
C24 C29 C42 107.4(3)
C24 C29 C13 110.8(3)
C42 C29 C13 113.7(3)
C24 C29 H29 108.3
C42 C29 H29 108.3
C13 C29 H29 108.3
C19 C30 H30A 109.5
C19 C30 H30B 109.5
H30A C30 H30B 109.5
C19 C30 H30C 109.5
H30A C30 H30C 109.5
H30B C30 H30C 109.5
C41 C31 C17 113.2(3)
C41 C31 H31A 108.9
C17 C31 H31A 108.9
C41 C31 H31B 108.9
C17 C31 H31B 108.9
H31A C31 H31B 107.8
N5 C32 C25 102.9(2)
N5 C32 H32A 111.2
C25 C32 H32A 111.2
N5 C32 H32B 111.2
C25 C32 H32B 111.2
H32A C32 H32B 109.1
C39 C33 C27 118.7(3)
C39 C33 C45 120.5(3)
C27 C33 C45 120.8(3)
N5 C34 C36 113.4(3)
N5 C34 C23 103.0(2)
C36 C34 C23 112.7(3)
N5 C34 H34 109.2
C36 C34 H34 109.2
C23 C34 H34 109.2
C16 C35 H35A 109.5
C16 C35 H35B 109.5
H35A C35 H35B 109.5
C16 C35 H35C 109.5
H35A C35 H35C 109.5
H35B C35 H35C 109.5
C38 C36 C34 111.6(3)
C38 C36 H36A 109.3
C34 C36 H36A 109.3
C38 C36 H36B 109.3
C34 C36 H36B 109.3
H36A C36 H36B 108.0
C19 C37 H37A 109.5
C19 C37 H37B 109.5
H37A C37 H37B 109.5
C19 C37 H37C 109.5
H37A C37 H37C 109.5
H37B C37 H37C 109.5
C36 C38 C43 113.2(3)
C36 C38 H38A 108.9
C43 C38 H38A 108.9
C36 C38 H38B 108.9
C43 C38 H38B 108.9
H38A C38 H38B 107.8
C15 C39 C33 120.8(3)
C15 C39 H39 119.6
C33 C39 H39 119.6
C25 C40 H40A 109.5
C25 C40 H40B 109.5
H40A C40 H40B 109.5
C25 C40 H40C 109.5
H40A C40 H40C 109.5
H40B C40 H40C 109.5
C31 C41 C42 110.2(3)
C31 C41 H41A 109.6
C42 C41 H41A 109.6
C31 C41 H41B 109.6
C42 C41 H41B 109.6
H41A C41 H41B 108.1
C41 C42 C29 110.8(3)
C41 C42 H42A 109.5
C29 C42 H42A 109.5
C41 C42 H42B 109.5
C29 C42 H42B 109.5
H42A C42 H42B 108.1
C28 C43 C38 108.4(3)
C28 C43 H43A 110.0
C38 C43 H43A 110.0
C28 C43 H43B 110.0
C38 C43 H43B 110.0
H43A C43 H43B 108.4
C25 C44 H44A 109.5
C25 C44 H44B 109.5
H44A C44 H44B 109.5
C25 C44 H44C 109.5
H44A C44 H44C 109.5
H44B C44 H44C 109.5
C33 C45 H45A 109.5
C33 C45 H45B 109.5
H45A C45 H45B 109.5
C33 C45 H45C 109.5
H45A C45 H45C 109.5
H45B C45 H45C 109.5

loop_
_geom_bond_atom_site_label_1
_geom_bond_atom_site_label_2
_geom_bond_distance
S3 O10 1.436(3)
S3 O2 1.437(2)
S3 N5 1.615(3)
S3 C11 1.763(3)
S46 O1 1.433(2)
S46 O47 1.437(2)
S46 N6 1.630(3)
S46 C9 1.770(3)
N5 C34 1.467(4)
N5 C32 1.483(4)
N6 C22 1.496(4)
N6 C17 1.505(4)
N7 C26 1.145(4)
N12 C24 1.146(4)
C4 C21 1.385(4)
C4 C9 1.387(4)
C4 H4 0.9500
C8 C27 1.381(5)
C8 C11 1.390(4)
C8 H8 0.9500
C9 C14 1.387(4)
C11 C15 1.389(4)
C13 C17 1.542(4)
C13 C19 1.546(4)
C13 C29 1.553(4)
C13 H13 1.0000
C14 C18 1.390(4)
C14 H14 0.9500
C15 C39 1.381(5)
C15 H15 0.9500
C16 C21 1.386(5)
C16 C18 1.396(5)
C16 C35 1.511(4)
C17 C31 1.515(4)
C17 H17 1.0000
C18 H18 0.9500
C19 C37 1.531(4)
C19 C22 1.536(4)
C19 C30 1.537(4)
C21 H21 0.9500
C22 H22A 0.9900
C22 H22B 0.9900
C23 C28 1.526(4)
C23 C34 1.556(4)
C23 C25 1.558(4)
C23 H23 1.0000
C24 C29 1.478(4)
C25 C40 1.517(5)
C25 C32 1.527(5)
C25 C44 1.530(4)
C26 C28 1.473(5)
C27 C33 1.393(5)
C27 H27 0.9500
C28 C43 1.539(4)
C28 H28 1.0000
C29 C42 1.548(4)
C29 H29 1.0000
C30 H30A 0.9800
C30 H30B 0.9800
C30 H30C 0.9800
C31 C41 1.514(5)
C31 H31A 0.9900
C31 H31B 0.9900
C32 H32A 0.9900
C32 H32B 0.9900
C33 C39 1.387(5)
C33 C45 1.505(5)
C34 C36 1.527(4)
C34 H34 1.0000
C35 H35A 0.9800
C35 H35B 0.9800
C35 H35C 0.9800
C36 C38 1.521(5)
C36 H36A 0.9900
C36 H36B 0.9900
C37 H37A 0.9800
C37 H37B 0.9800
C37 H37C 0.9800
C38 C43 1.554(5)
C38 H38A 0.9900
C38 H38B 0.9900
C39 H39 0.9500
C40 H40A 0.9800
C40 H40B 0.9800
C40 H40C 0.9800
C41 C42 1.519(5)
C41 H41A 0.9900
C41 H41B 0.9900
C42 H42A 0.9900
C42 H42B 0.9900
C43 H43A 0.9900
C43 H43B 0.9900
C44 H44A 0.9800
C44 H44B 0.9800
C44 H44C 0.9800
C45 H45A 0.9800
C45 H45B 0.9800
C45 H45C 0.9800

loop_
_geom_torsion_atom_site_label_1
_geom_torsion_atom_site_label_2
_geom_torsion_atom_site_label_3
_geom_torsion_atom_site_label_4
_geom_torsion
O10 S3 N5 C34 -158.6(2)
O2 S3 N5 C34 -28.9(3)
C11 S3 N5 C34 87.5(3)
O10 S3 N5 C32 59.5(3)
O2 S3 N5 C32 -170.8(2)
C11 S3 N5 C32 -54.4(3)
O1 S46 N6 C22 43.2(2)
O47 S46 N6 C22 172.1(2)
C9 S46 N6 C22 -72.3(2)
O1 S46 N6 C17 -179.2(2)
O47 S46 N6 C17 -50.3(3)
C9 S46 N6 C17 65.3(3)
C21 C4 C9 C14 0.3(5)
C21 C4 C9 S46 -179.9(2)
O1 S46 C9 C4 167.0(2)
O47 S46 C9 C4 37.5(3)
N6 S46 C9 C4 -78.0(3)
O1 S46 C9 C14 -13.2(3)
O47 S46 C9 C14 -142.7(3)
N6 S46 C9 C14 101.7(3)
C27 C8 C11 C15 2.2(5)
C27 C8 C11 S3 -176.4(3)
O10 S3 C11 C15 -13.2(3)
O2 S3 C11 C15 -142.3(3)
N5 S3 C11 C15 102.1(3)
O10 S3 C11 C8 165.4(3)
O2 S3 C11 C8 36.3(3)
N5 S3 C11 C8 -79.4(3)
C4 C9 C14 C18 -1.3(5)
S46 C9 C14 C18 178.9(2)
C8 C11 C15 C39 -2.1(5)
S3 C11 C15 C39 176.5(3)
C22 N6 C17 C31 -154.1(3)
S46 N6 C17 C31 65.7(3)
C22 N6 C17 C13 -30.2(3)
S46 N6 C17 C13 -170.4(2)
C19 C13 C17 N6 42.6(3)
C29 C13 C17 N6 -79.6(3)
C19 C13 C17 C31 167.0(3)
C29 C13 C17 C31 44.8(4)
C9 C14 C18 C16 0.8(5)
C21 C16 C18 C14 0.7(5)
C35 C16 C18 C14 -179.4(3)
C17 C13 C19 C37 -160.3(3)
C29 C13 C19 C37 -40.0(4)
C17 C13 C19 C22 -39.9(3)
C29 C13 C19 C22 80.4(3)
C17 C13 C19 C30 77.0(3)
C29 C13 C19 C30 -162.8(3)
C9 C4 C21 C16 1.2(5)
C18 C16 C21 C4 -1.7(5)
C35 C16 C21 C4 178.4(3)
C17 N6 C22 C19 5.7(3)
S46 N6 C22 C19 148.1(2)
C37 C19 C22 N6 145.3(2)
C30 C19 C22 N6 -95.6(3)
C13 C19 C22 N6 21.3(3)
C28 C23 C25 C40 42.0(4)
C34 C23 C25 C40 -83.2(3)
C28 C23 C25 C32 159.3(3)
C34 C23 C25 C32 34.2(3)
C28 C23 C25 C44 -83.0(4)
C34 C23 C25 C44 151.9(3)
C11 C8 C27 C33 -0.6(5)
N7 C26 C28 C23 120(24)
N7 C26 C28 C43 -1(24)
C34 C23 C28 C26 -163.9(3)
C25 C23 C28 C26 73.4(4)
C34 C23 C28 C43 -41.7(4)
C25 C23 C28 C43 -164.4(3)
N12 C24 C29 C42 9(6)
N12 C24 C29 C13 134(6)
C17 C13 C29 C24 -167.7(3)
C19 C13 C29 C24 77.0(4)
C17 C13 C29 C42 -46.6(4)
C19 C13 C29 C42 -161.9(3)
N6 C17 C31 C41 65.1(4)
C13 C17 C31 C41 -51.1(4)
C34 N5 C32 C25 35.0(3)
S3 N5 C32 C25 -179.2(2)
C40 C25 C32 N5 80.0(3)
C44 C25 C32 N5 -158.6(3)
C23 C25 C32 N5 -40.8(3)
C8 C27 C33 C39 -1.1(5)
C8 C27 C33 C45 179.0(3)
C32 N5 C34 C36 -134.7(3)
S3 N5 C34 C36 81.0(3)
C32 N5 C34 C23 -12.6(3)
S3 N5 C34 C23 -156.9(2)
C28 C23 C34 N5 -143.1(3)
C25 C23 C34 N5 -14.2(3)
C28 C23 C34 C36 -20.6(4)
C25 C23 C34 C36 108.3(3)
N5 C34 C36 C38 175.6(3)
C23 C34 C36 C38 59.0(4)
C34 C36 C38 C43 -31.0(4)
C11 C15 C39 C33 0.3(5)
C27 C33 C39 C15 1.2(5)
C45 C33 C39 C15 -178.9(3)
C17 C31 C41 C42 56.9(4)
C31 C41 C42 C29 -57.9(4)
C24 C29 C42 C41 177.2(3)
C13 C29 C42 C41 54.2(4)
C26 C28 C43 C38 -168.2(3)
C23 C28 C43 C38 69.2(4)
C36 C38 C43 C28 -30.2(4)
